data_2018019
loop_
_publ_author_name
'Naicker, Tricia'
'Govender, Thavendran'
'Kruger, Hendrik G.'
'Maguire, Glenn E. M.'

_publ_section_title
;
 Optically active diaryl tetrahydroisoquinoline derivatives
;
_journal_coeditor_code SF3143
_journal_issue 3
_journal_name_full 'Acta Crystallographica Section C'
_journal_page_first o100
_journal_page_last o103
_journal_paper_doi 10.1107/S0108270110053357
_journal_volume 67
_journal_year 2011
_chemical_formula_iupac 'C40 H43 N O3 Si'
_chemical_formula_moiety 'C40 H43 N O3 Si'
_chemical_formula_sum 'C40 H43 N O3 Si'
_chemical_formula_weight 613.84
_chemical_melting_point 459
_chemical_name_common N-BenzylTIQdiphenyltrimethylsilyl
_chemical_name_systematic
;
(1<i>R</i>,3<i>S</i>)-2-benzyl-3-[diphenyl(trimethylsiloxy)methyl]-
6,7-dimethoxy-1-phenyl-1,2,3,4-tetrahydroisoquinoline
;
_space_group_IT_number 4
_symmetry_cell_setting monoclinic
_symmetry_space_group_name_Hall 'P 2yb'
_symmetry_space_group_name_H-M 'P 1 21 1'
_atom_sites_solution_hydrogens geom
_atom_sites_solution_primary direct
_atom_sites_solution_secondary difmap
_audit_creation_method SHELXL97
_cell_angle_alpha 90.00
_cell_angle_beta 105.287(15)
_cell_angle_gamma 90.00
_cell_formula_units_Z 4
_cell_length_a 11.045(10)
_cell_length_b 17.008(15)
_cell_length_c 18.489(15)
_cell_measurement_reflns_used 37993
_cell_measurement_temperature 100(2)
_cell_measurement_theta_max 28.95
_cell_measurement_theta_min 1.91
_cell_volume 3350(5)
_computing_cell_refinement 'SAINT (Bruker, 2006)'
_computing_data_collection 'APEX2 (Bruker, 2006)'
_computing_data_reduction 'SAINT (Bruker, 2006)'
_computing_molecular_graphics 'OLEX2 (Dolomanov <i>et al.</i>, 2009)'
_computing_publication_material 'SHELXL97 (Sheldrick, 2008)'
_computing_structure_refinement 'SHELXL97 (Sheldrick, 2008)'
_computing_structure_solution 'SHELXS97 (Sheldrick, 2008)'
_diffrn_ambient_temperature 100(2)
_diffrn_measured_fraction_theta_full 0.987
_diffrn_measured_fraction_theta_max 0.987
_diffrn_measurement_device_type 'Bruker APEXII DUO'
_diffrn_measurement_method '0.5\% \f scans and \w'
_diffrn_radiation_monochromator graphite
_diffrn_radiation_source 'fine-focus sealed tube'
_diffrn_radiation_type MoK\a
_diffrn_radiation_wavelength 0.71073
_diffrn_reflns_av_R_equivalents 0.0636
_diffrn_reflns_av_sigmaI/netI 0.0992
_diffrn_reflns_limit_h_max 14
_diffrn_reflns_limit_h_min -14
_diffrn_reflns_limit_k_max 23
_diffrn_reflns_limit_k_min -22
_diffrn_reflns_limit_l_max 25
_diffrn_reflns_limit_l_min -24
_diffrn_reflns_number 37993
_diffrn_reflns_theta_full 28.95
_diffrn_reflns_theta_max 28.95
_diffrn_reflns_theta_min 1.91
_diffrn_standards_decay_% 0
_exptl_absorpt_coefficient_mu 0.109
_exptl_absorpt_correction_T_max 0.9892
_exptl_absorpt_correction_T_min 0.9764
_exptl_absorpt_correction_type multi-scan
_exptl_absorpt_process_details '(SADABS; Sheldrick, 2008)'
_exptl_crystal_colour colourless
_exptl_crystal_density_diffrn 1.217
_exptl_crystal_density_method 'not measured'
_exptl_crystal_description flat
_exptl_crystal_F_000 1312
_exptl_crystal_size_max 0.22
_exptl_crystal_size_mid 0.12
_exptl_crystal_size_min 0.10
_refine_diff_density_max 0.376
_refine_diff_density_min -0.405
_refine_ls_abs_structure_details 'Flack (1983)'
_refine_ls_abs_structure_Flack 0.00(10)
_refine_ls_extinction_coef 0.0031(4)
_refine_ls_extinction_expression Fc^*^=kFc[1+0.001xFc^2^\l^3^/sin(2\q)]^-1/4^
_refine_ls_extinction_method 'SHELXL97 (Sheldrick, 2008)'
_refine_ls_goodness_of_fit_ref 0.987
_refine_ls_hydrogen_treatment constr
_refine_ls_matrix_type full
_refine_ls_number_parameters 812
_refine_ls_number_reflns 17263
_refine_ls_number_restraints 1
_refine_ls_restrained_S_all 0.987
_refine_ls_R_factor_all 0.1025
_refine_ls_R_factor_gt 0.0565
_refine_ls_shift/su_max 0.001
_refine_ls_shift/su_mean 0.000
_refine_ls_structure_factor_coef Fsqd
_refine_ls_weighting_details 'calc w = 1/[\s^2^(Fo^2^)+(0.0476P)^2^+0.0000P] where P=(Fo^2^+2Fc^2^)/3'
_refine_ls_weighting_scheme calc
_refine_ls_wR_factor_gt 0.1072
_refine_ls_wR_factor_ref 0.1241
_reflns_number_gt 11255
_reflns_number_total 17263
_reflns_threshold_expression I>2\s(I)
_cod_data_source_file sf3143.cif
_cod_data_source_block II
_cod_original_sg_symbol_H-M 'P 21'
_cod_database_code 2018019
_cod_database_fobs_code 2018019

loop_
_symmetry_equiv_pos_as_xyz
'x, y, z'
'-x, y+1/2, -z'

loop_
_atom_site_type_symbol
_atom_site_label
_atom_site_fract_x
_atom_site_fract_y
_atom_site_fract_z
_atom_site_U_iso_or_equiv
_atom_site_adp_type
_atom_site_calc_flag
_atom_site_refinement_flags
_atom_site_occupancy
_atom_site_disorder_assembly
_atom_site_disorder_group
Si Si1A 1.33135(7) 0.65151(5) 0.94622(4) 0.02577(17) Uani d . 1 . .
O O1A 0.53787(16) 0.84257(11) 0.86009(10) 0.0312(4) Uani d . 1 . .
O O2A 0.59340(16) 0.70165(11) 0.82795(10) 0.0296(4) Uani d . 1 . .
O O3A 1.30017(16) 0.73494(10) 0.98233(10) 0.0248(4) Uani d . 1 . .
N N1A 1.11113(19) 0.87142(13) 0.99536(11) 0.0226(5) Uani d . 1 . .
C C1A 0.9826(2) 0.89809(16) 0.99376(15) 0.0233(6) Uani d . 1 . .
H H1A 0.9701 0.9502 0.9678 0.028 Uiso calc R 1 . .
C C2A 0.8812(2) 0.84407(16) 0.94961(13) 0.0225(5) Uani d . 1 . .
C C3A 0.7568(2) 0.87099(17) 0.92318(14) 0.0253(6) Uani d . 1 . .
H H3A 0.7379 0.9240 0.9320 0.030 Uiso calc R 1 . .
C C4A 0.6618(2) 0.82236(16) 0.88484(14) 0.0239(6) Uani d . 1 . .
C C5A 0.6912(2) 0.74529(16) 0.86895(14) 0.0249(6) Uani d . 1 . .
C C6A 0.8132(2) 0.71878(16) 0.89415(14) 0.0247(6) Uani d . 1 . .
H H6A 0.8328 0.6665 0.8831 0.030 Uiso calc R 1 . .
C C7A 0.9088(2) 0.76756(16) 0.93568(14) 0.0243(6) Uani d . 1 . .
C C8A 1.0403(2) 0.73529(16) 0.96360(15) 0.0249(6) Uani d . 1 . .
H H8A1 1.0771 0.7285 0.9206 0.030 Uiso calc R 1 . .
H H8A2 1.0367 0.6830 0.9864 0.030 Uiso calc R 1 . .
C C9A 1.1248(2) 0.78935(16) 1.02147(15) 0.0241(6) Uani d . 1 . .
H H9A 1.0921 0.7874 1.0670 0.029 Uiso calc R 1 . .
C C10A 1.2633(2) 0.76114(16) 1.04698(14) 0.0226(5) Uani d . 1 . .
C C11A 1.1400(2) 0.88310(16) 0.92310(14) 0.0263(6) Uani d . 1 . .
H H11A 1.0752 0.8563 0.8835 0.032 Uiso calc R 1 . .
H H11B 1.2217 0.8580 0.9251 0.032 Uiso calc R 1 . .
C C12A 1.1459(2) 0.96783(17) 0.90178(14) 0.0256(6) Uani d . 1 . .
C C13A 1.1142(3) 0.98735(19) 0.82648(16) 0.0365(7) Uani d . 1 . .
H H13A 1.0881 0.9475 0.7896 0.044 Uiso calc R 1 . .
C C14A 1.1205(3) 1.0649(2) 0.80471(18) 0.0468(8) Uani d . 1 . .
H H14A 1.1005 1.0775 0.7528 0.056 Uiso calc R 1 . .
C C15A 1.1551(3) 1.1236(2) 0.85646(19) 0.0443(8) Uani d . 1 . .
H H15A 1.1565 1.1768 0.8409 0.053 Uiso calc R 1 . .
C C16A 1.1876(3) 1.10468(18) 0.93105(18) 0.0365(7) Uani d . 1 . .
H H16A 1.2122 1.1449 0.9676 0.044 Uiso calc R 1 . .
C C17A 1.1848(3) 1.02749(18) 0.95335(16) 0.0336(7) Uani d . 1 . .
H H17A 1.2102 1.0151 1.0053 0.040 Uiso calc R 1 . .
C C18A 0.9739(2) 0.91196(16) 1.07361(14) 0.0249(6) Uani d . 1 . .
C C19A 1.0499(3) 0.96910(19) 1.11667(16) 0.0362(7) Uani d . 1 . .
H H19A 1.1068 0.9978 1.0962 0.043 Uiso calc R 1 . .
C C20A 1.0438(3) 0.9848(2) 1.18886(17) 0.0411(8) Uani d . 1 . .
H H20A 1.0970 1.0238 1.2175 0.049 Uiso calc R 1 . .
C C21A 0.9622(3) 0.9449(2) 1.21979(16) 0.0404(8) Uani d . 1 . .
H H21A 0.9573 0.9567 1.2692 0.048 Uiso calc R 1 . .
C C22A 0.8871(3) 0.88726(19) 1.17808(16) 0.0353(7) Uani d . 1 . .
H H22A 0.8308 0.8586 1.1991 0.042 Uiso calc R 1 . .
C C23A 0.8935(2) 0.87094(17) 1.10526(15) 0.0280(6) Uani d . 1 . .
H H23A 0.8416 0.8310 1.0772 0.034 Uiso calc R 1 . .
C C24A 0.5037(3) 0.91827(17) 0.88058(17) 0.0340(7) Uani d . 1 . .
H H24A 0.4133 0.9261 0.8598 0.051 Uiso calc R 1 . .
H H24B 0.5497 0.9586 0.8608 0.051 Uiso calc R 1 . .
H H24C 0.5245 0.9224 0.9353 0.051 Uiso calc R 1 . .
C C25A 0.6170(3) 0.62008(16) 0.81876(15) 0.0293(6) Uani d . 1 . .
H H25A 0.5404 0.5949 0.7887 0.044 Uiso calc R 1 . .
H H25B 0.6431 0.5948 0.8681 0.044 Uiso calc R 1 . .
H H25C 0.6839 0.6146 0.7932 0.044 Uiso calc R 1 . .
C C26A 1.3508(2) 0.82724(15) 1.08281(14) 0.0242(6) Uani d . 1 . .
C C27A 1.3299(3) 0.86698(17) 1.14408(15) 0.0299(6) Uani d . 1 . .
H H27A 1.2573 0.8555 1.1605 0.036 Uiso calc R 1 . .
C C28A 1.4142(3) 0.92320(17) 1.18143(17) 0.0363(7) Uani d . 1 . .
H H28A 1.3989 0.9503 1.2230 0.044 Uiso calc R 1 . .
C C29A 1.5203(3) 0.93986(18) 1.15842(19) 0.0402(8) Uani d . 1 . .
H H29A 1.5789 0.9776 1.1847 0.048 Uiso calc R 1 . .
C C30A 1.5407(3) 0.90201(18) 1.0979(2) 0.0411(8) Uani d . 1 . .
H H30A 1.6134 0.9141 1.0817 0.049 Uiso calc R 1 . .
C C31A 1.4568(2) 0.84619(17) 1.05963(17) 0.0324(6) Uani d . 1 . .
H H31A 1.4720 0.8206 1.0172 0.039 Uiso calc R 1 . .
C C32A 1.2823(2) 0.69397(15) 1.10513(14) 0.0238(6) Uani d . 1 . .
C C33A 1.1858(3) 0.65404(18) 1.12427(14) 0.0300(6) Uani d . 1 . .
H H33A 1.1013 0.6698 1.1031 0.036 Uiso calc R 1 . .
C C34A 1.2113(3) 0.59145(17) 1.17387(17) 0.0354(7) Uani d . 1 . .
H H34A 1.1440 0.5637 1.1854 0.042 Uiso calc R 1 . .
C C35A 1.3331(3) 0.56905(18) 1.20664(16) 0.0381(7) Uani d . 1 . .
H H35A 1.3499 0.5262 1.2408 0.046 Uiso calc R 1 . .
C C36A 1.4316(3) 0.60949(16) 1.18957(15) 0.0321(7) Uani d . 1 . .
H H36A 1.5161 0.5948 1.2123 0.039 Uiso calc R 1 . .
C C37A 1.4053(2) 0.67123(17) 1.13930(14) 0.0283(6) Uani d . 1 . .
H H37A 1.4727 0.6988 1.1278 0.034 Uiso calc R 1 . .
C C38A 1.2849(3) 0.6699(2) 0.84373(14) 0.0399(8) Uani d . 1 . .
H H38A 1.3319 0.7150 0.8323 0.060 Uiso calc R 1 . .
H H38B 1.1948 0.6812 0.8274 0.060 Uiso calc R 1 . .
H H38C 1.3035 0.6233 0.8174 0.060 Uiso calc R 1 . .
C C39A 1.5018(3) 0.6298(2) 0.97843(17) 0.0385(7) Uani d . 1 . .
H H39A 1.5495 0.6748 0.9673 0.058 Uiso calc R 1 . .
H H39B 1.5207 0.5831 0.9524 0.058 Uiso calc R 1 . .
H H39C 1.5252 0.6202 1.0326 0.058 Uiso calc R 1 . .
C C40A 1.2444(3) 0.56648(18) 0.96826(18) 0.0385(7) Uani d . 1 . .
H H40A 1.2695 0.5569 1.0224 0.058 Uiso calc R 1 . .
H H40B 1.2633 0.5199 0.9419 0.058 Uiso calc R 1 . .
H H40C 1.1541 0.5773 0.9521 0.058 Uiso calc R 1 . .
Si Si1B 0.38084(8) 0.66516(6) 0.54431(4) 0.0387(2) Uani d . 1 . .
O O1B -0.32660(18) 0.48951(12) 0.64426(11) 0.0372(5) Uani d . 1 . .
O O2B -0.2299(2) 0.62700(12) 0.67946(11) 0.0388(5) Uani d . 1 . .
O O3B 0.31506(17) 0.58420(12) 0.50317(10) 0.0328(5) Uani d . 1 . .
N N1B 0.1118(2) 0.45253(14) 0.49797(12) 0.0270(5) Uani d . 1 . .
C C1B -0.0135(2) 0.42695(17) 0.50334(14) 0.0262(6) Uani d . 1 . .
H H1B -0.0002 0.3765 0.5321 0.031 Uiso calc R 1 . .
C C2B -0.0730(2) 0.48319(17) 0.54735(14) 0.0271(6) Uani d . 1 . .
C C3B -0.1721(2) 0.45851(17) 0.57508(15) 0.0281(6) Uani d . 1 . .
H H3B -0.2029 0.4064 0.5651 0.034 Uiso calc R 1 . .
C C4B -0.2268(3) 0.50776(17) 0.61670(15) 0.0288(6) Uani d . 1 . .
C C5B -0.1769(3) 0.58327(17) 0.63382(15) 0.0321(7) Uani d . 1 . .
C C6B -0.0803(3) 0.60837(18) 0.60552(15) 0.0306(6) Uani d . 1 . .
H H6B -0.0477 0.6599 0.6168 0.037 Uiso calc R 1 . .
C C7B -0.0289(2) 0.55947(17) 0.56035(14) 0.0268(6) Uani d . 1 . .
C C8B 0.0742(3) 0.59037(17) 0.52872(16) 0.0303(6) Uani d . 1 . .
H H8B1 0.1514 0.5977 0.5699 0.036 Uiso calc R 1 . .
H H8B2 0.0493 0.6423 0.5052 0.036 Uiso calc R 1 . .
C C9B 0.1011(2) 0.53415(17) 0.47056(15) 0.0268(6) Uani d . 1 . .
H H9B 0.0256 0.5358 0.4266 0.032 Uiso calc R 1 . .
C C10B 0.2137(2) 0.56176(17) 0.44107(14) 0.0271(6) Uani d . 1 . .
C C11B 0.2086(3) 0.44284(18) 0.56911(15) 0.0334(7) Uani d . 1 . .
H H11C 0.1820 0.4717 0.6088 0.040 Uiso calc R 1 . .
H H11D 0.2874 0.4672 0.5641 0.040 Uiso calc R 1 . .
C C12B 0.2349(2) 0.35864(18) 0.59348(16) 0.0319(7) Uani d . 1 . .
C C13B 0.2207(3) 0.2966(2) 0.54393(18) 0.0439(8) Uani d . 1 . .
H H13B 0.1935 0.3060 0.4915 0.053 Uiso calc R 1 . .
C C14B 0.2460(3) 0.2202(2) 0.5705(2) 0.0520(9) Uani d . 1 . .
H H14B 0.2324 0.1775 0.5362 0.062 Uiso calc R 1 . .
C C15B 0.2902(3) 0.2060(2) 0.6456(2) 0.0588(10) Uani d . 1 . .
H H15B 0.3084 0.1538 0.6634 0.071 Uiso calc R 1 . .
C C16B 0.3079(3) 0.2670(2) 0.6944(2) 0.0572(10) Uani d . 1 . .
H H16B 0.3405 0.2575 0.7466 0.069 Uiso calc R 1 . .
C C17B 0.2793(3) 0.3423(2) 0.66951(17) 0.0433(8) Uani d . 1 . .
H H17B 0.2899 0.3840 0.7048 0.052 Uiso calc R 1 . .
C C18B -0.0976(2) 0.40728(16) 0.42588(15) 0.0268(6) Uani d . 1 . .
C C19B -0.0678(3) 0.3434(2) 0.38787(17) 0.0411(8) Uani d . 1 . .
H H19B 0.0082 0.3157 0.4083 0.049 Uiso calc R 1 . .
C C20B -0.1469(3) 0.3190(2) 0.32044(18) 0.0504(9) Uani d . 1 . .
H H20B -0.1257 0.2740 0.2959 0.061 Uiso calc R 1 . .
C C21B -0.2553(3) 0.3592(2) 0.28871(18) 0.0458(8) Uani d . 1 . .
H H21B -0.3104 0.3414 0.2431 0.055 Uiso calc R 1 . .
C C22B -0.2835(3) 0.4254(2) 0.32355(17) 0.0429(8) Uani d . 1 . .
H H22B -0.3563 0.4553 0.3009 0.051 Uiso calc R 1 . .
C C23B -0.2048(3) 0.44862(19) 0.39232(16) 0.0345(7) Uani d . 1 . .
H H23B -0.2256 0.4940 0.4165 0.041 Uiso calc R 1 . .
C C24B -0.3904(3) 0.4183(2) 0.61850(19) 0.0423(8) Uani d . 1 . .
H H24D -0.4600 0.4114 0.6416 0.063 Uiso calc R 1 . .
H H24E -0.3320 0.3741 0.6322 0.063 Uiso calc R 1 . .
H H24F -0.4233 0.4203 0.5639 0.063 Uiso calc R 1 . .
C C25B -0.1827(4) 0.70334(19) 0.6976(2) 0.0527(10) Uani d . 1 . .
H H25D -0.2281 0.7286 0.7302 0.079 Uiso calc R 1 . .
H H25E -0.1938 0.7342 0.6515 0.079 Uiso calc R 1 . .
H H25F -0.0932 0.7004 0.7236 0.079 Uiso calc R 1 . .
C C26B 0.2586(2) 0.49462(17) 0.39940(14) 0.0270(6) Uani d . 1 . .
C C27B 0.3819(3) 0.4690(2) 0.42015(18) 0.0404(8) Uani d . 1 . .
H H27B 0.4389 0.4908 0.4632 0.048 Uiso calc R 1 . .
C C28B 0.4227(3) 0.4120(2) 0.3787(2) 0.0492(9) Uani d . 1 . .
H H28B 0.5072 0.3942 0.3939 0.059 Uiso calc R 1 . .
C C29B 0.3414(3) 0.38082(19) 0.3155(2) 0.0478(9) Uani d . 1 . .
H H29B 0.3699 0.3425 0.2865 0.057 Uiso calc R 1 . .
C C30B 0.2189(3) 0.40568(17) 0.29503(18) 0.0385(7) Uani d . 1 . .
H H30B 0.1622 0.3837 0.2520 0.046 Uiso calc R 1 . .
C C31B 0.1773(3) 0.46200(17) 0.33600(15) 0.0306(6) Uani d . 1 . .
H H31B 0.0923 0.4788 0.3209 0.037 Uiso calc R 1 . .
C C32B 0.1799(3) 0.63189(16) 0.38652(14) 0.0275(6) Uani d . 1 . .
C C33B 0.2748(3) 0.65991(18) 0.35603(15) 0.0317(6) Uani d . 1 . .
H H33B 0.3541 0.6344 0.3681 0.038 Uiso calc R 1 . .
C C34B 0.2547(3) 0.72437(18) 0.30844(16) 0.0370(7) Uani d . 1 . .
H H34B 0.3199 0.7426 0.2879 0.044 Uiso calc R 1 . .
C C35B 0.1408(3) 0.76182(18) 0.29110(17) 0.0392(7) Uani d . 1 . .
H H35B 0.1274 0.8067 0.2593 0.047 Uiso calc R 1 . .
C C36B 0.0459(3) 0.73433(18) 0.31978(17) 0.0373(7) Uani d . 1 . .
H H36B -0.0333 0.7601 0.3073 0.045 Uiso calc R 1 . .
C C37B 0.0649(3) 0.66940(18) 0.36666(15) 0.0322(6) Uani d . 1 . .
H H37B -0.0019 0.6504 0.3854 0.039 Uiso calc R 1 . .
C C38B 0.4147(4) 0.6441(3) 0.64494(17) 0.0623(11) Uani d . 1 . .
H H38D 0.4661 0.5965 0.6565 0.093 Uiso calc R 1 . .
H H38E 0.3358 0.6362 0.6587 0.093 Uiso calc R 1 . .
H H38F 0.4604 0.6885 0.6734 0.093 Uiso calc R 1 . .
C C39B 0.5308(3) 0.6801(3) 0.5205(2) 0.0605(10) Uani d . 1 . .
H H39D 0.5145 0.6916 0.4668 0.091 Uiso calc R 1 . .
H H39E 0.5819 0.6324 0.5323 0.091 Uiso calc R 1 . .
H H39F 0.5759 0.7243 0.5495 0.091 Uiso calc R 1 . .
C C40B 0.2853(3) 0.7554(2) 0.52123(19) 0.0472(8) Uani d . 1 . .
H H40D 0.2670 0.7655 0.4672 0.071 Uiso calc R 1 . .
H H40E 0.3318 0.8000 0.5488 0.071 Uiso calc R 1 . .
H H40F 0.2065 0.7486 0.5354 0.071 Uiso calc R 1 . .

loop_
_atom_site_aniso_label
_atom_site_aniso_U_11
_atom_site_aniso_U_22
_atom_site_aniso_U_33
_atom_site_aniso_U_12
_atom_site_aniso_U_13
_atom_site_aniso_U_23
Si1A 0.0261(4) 0.0277(4) 0.0248(4) 0.0030(3) 0.0089(3) 0.0001(3)
O1A 0.0248(10) 0.0287(11) 0.0363(11) 0.0017(8) 0.0015(8) -0.0033(9)
O2A 0.0277(10) 0.0255(11) 0.0319(10) -0.0064(8) 0.0014(8) -0.0046(9)
O3A 0.0300(10) 0.0221(10) 0.0256(9) 0.0008(8) 0.0132(8) 0.0011(8)
N1A 0.0235(11) 0.0215(12) 0.0224(10) 0.0010(9) 0.0056(8) 0.0012(9)
C1A 0.0227(13) 0.0202(15) 0.0266(13) -0.0020(11) 0.0054(10) 0.0004(11)
C2A 0.0261(13) 0.0224(15) 0.0197(12) -0.0041(11) 0.0073(10) -0.0018(11)
C3A 0.0293(14) 0.0226(15) 0.0247(13) 0.0013(11) 0.0083(11) 0.0007(11)
C4A 0.0228(13) 0.0272(16) 0.0215(12) -0.0010(11) 0.0056(10) 0.0002(11)
C5A 0.0251(13) 0.0278(16) 0.0219(13) -0.0049(11) 0.0066(10) 0.0013(11)
C6A 0.0290(14) 0.0228(15) 0.0225(13) 0.0003(11) 0.0073(11) -0.0032(11)
C7A 0.0267(13) 0.0262(15) 0.0210(13) -0.0010(11) 0.0083(10) 0.0012(11)
C8A 0.0243(13) 0.0243(15) 0.0282(13) -0.0018(11) 0.0104(11) -0.0038(12)
C9A 0.0251(13) 0.0210(15) 0.0276(14) -0.0027(11) 0.0093(11) 0.0007(12)
C10A 0.0232(13) 0.0223(14) 0.0244(13) -0.0011(11) 0.0101(10) -0.0024(11)
C11A 0.0297(14) 0.0250(15) 0.0248(13) -0.0013(12) 0.0080(11) 0.0006(12)
C12A 0.0209(13) 0.0284(16) 0.0279(14) -0.0007(11) 0.0072(11) 0.0004(12)
C13A 0.0453(18) 0.0342(18) 0.0277(15) -0.0014(14) 0.0055(13) 0.0040(13)
C14A 0.066(2) 0.040(2) 0.0291(16) 0.0030(17) 0.0042(15) 0.0107(15)
C15A 0.0494(19) 0.0308(18) 0.0496(19) -0.0036(15) 0.0079(15) 0.0107(16)
C16A 0.0380(17) 0.0300(18) 0.0415(17) -0.0095(13) 0.0106(14) -0.0034(14)
C17A 0.0351(16) 0.0354(18) 0.0294(15) -0.0069(13) 0.0069(12) 0.0019(13)
C18A 0.0255(13) 0.0220(15) 0.0261(13) 0.0031(11) 0.0050(11) -0.0017(11)
C19A 0.0361(16) 0.0366(18) 0.0358(16) -0.0037(14) 0.0093(13) -0.0057(14)
C20A 0.0429(18) 0.044(2) 0.0342(16) -0.0063(15) 0.0059(14) -0.0171(15)
C21A 0.0430(17) 0.051(2) 0.0270(15) 0.0102(16) 0.0080(13) -0.0075(15)
C22A 0.0344(16) 0.042(2) 0.0316(15) 0.0051(14) 0.0119(12) 0.0060(14)
C23A 0.0304(14) 0.0251(16) 0.0273(14) 0.0013(12) 0.0054(11) -0.0005(12)
C24A 0.0271(14) 0.0266(16) 0.0455(17) -0.0011(12) 0.0048(13) -0.0026(14)
C25A 0.0325(15) 0.0279(16) 0.0273(14) -0.0068(12) 0.0075(12) -0.0034(12)
C26A 0.0244(13) 0.0211(15) 0.0255(13) 0.0013(11) 0.0037(10) 0.0048(11)
C27A 0.0294(14) 0.0267(16) 0.0307(14) -0.0016(12) 0.0029(11) 0.0014(12)
C28A 0.0450(17) 0.0231(16) 0.0359(16) 0.0001(13) 0.0019(13) -0.0007(13)
C29A 0.0320(16) 0.0238(17) 0.055(2) -0.0078(13) -0.0058(14) 0.0012(15)
C30A 0.0288(15) 0.0265(18) 0.067(2) -0.0047(13) 0.0104(15) 0.0064(16)
C31A 0.0263(14) 0.0263(16) 0.0450(17) -0.0035(12) 0.0099(12) 0.0037(14)
C32A 0.0317(14) 0.0169(14) 0.0226(13) -0.0023(11) 0.0070(11) -0.0032(10)
C33A 0.0362(15) 0.0270(16) 0.0299(14) -0.0058(13) 0.0142(11) -0.0006(13)
C34A 0.0496(18) 0.0234(16) 0.0405(16) -0.0034(14) 0.0247(14) 0.0034(13)
C35A 0.061(2) 0.0254(17) 0.0297(15) 0.0039(15) 0.0152(14) 0.0044(13)
C36A 0.0431(17) 0.0200(16) 0.0307(15) 0.0023(13) 0.0053(13) 0.0004(12)
C37A 0.0317(14) 0.0250(16) 0.0277(13) -0.0042(12) 0.0072(11) -0.0005(12)
C38A 0.0474(18) 0.046(2) 0.0241(14) 0.0100(16) 0.0065(12) 0.0006(14)
C39A 0.0319(15) 0.047(2) 0.0391(16) 0.0116(14) 0.0135(13) 0.0041(15)
C40A 0.0439(17) 0.0254(17) 0.0500(19) 0.0005(14) 0.0191(15) -0.0037(15)
Si1B 0.0361(4) 0.0450(6) 0.0311(4) -0.0035(4) 0.0022(3) -0.0033(4)
O1B 0.0424(12) 0.0347(13) 0.0427(12) 0.0006(10) 0.0256(10) 0.0028(10)
O2B 0.0571(13) 0.0303(12) 0.0369(11) 0.0082(10) 0.0264(10) 0.0011(9)
O3B 0.0280(10) 0.0446(13) 0.0226(9) -0.0032(9) 0.0009(8) 0.0003(9)
N1B 0.0275(11) 0.0311(14) 0.0223(11) 0.0023(10) 0.0067(9) 0.0001(10)
C1B 0.0303(13) 0.0250(15) 0.0239(13) 0.0020(12) 0.0083(10) 0.0006(12)
C2B 0.0294(14) 0.0284(16) 0.0227(13) 0.0032(12) 0.0057(11) 0.0001(12)
C3B 0.0311(14) 0.0263(16) 0.0278(14) 0.0009(12) 0.0093(11) 0.0008(12)
C4B 0.0305(14) 0.0338(18) 0.0255(13) 0.0057(12) 0.0136(11) 0.0061(12)
C5B 0.0429(17) 0.0302(17) 0.0263(14) 0.0110(13) 0.0146(12) 0.0029(12)
C6B 0.0391(16) 0.0282(17) 0.0264(14) 0.0003(13) 0.0123(12) -0.0001(12)
C7B 0.0313(14) 0.0289(16) 0.0221(13) 0.0001(12) 0.0102(11) -0.0005(12)
C8B 0.0336(15) 0.0277(16) 0.0319(14) -0.0046(12) 0.0129(12) -0.0055(13)
C9B 0.0252(14) 0.0301(16) 0.0254(13) -0.0006(12) 0.0073(11) -0.0040(12)
C10B 0.0235(13) 0.0348(17) 0.0221(13) -0.0031(12) 0.0045(10) -0.0023(12)
C11B 0.0339(15) 0.0420(19) 0.0223(13) 0.0013(13) 0.0040(11) -0.0029(13)
C12B 0.0251(14) 0.0366(18) 0.0328(15) 0.0023(13) 0.0055(12) 0.0011(13)
C13B 0.0461(19) 0.044(2) 0.0371(17) 0.0172(16) 0.0031(14) -0.0041(16)
C14B 0.047(2) 0.047(2) 0.058(2) 0.0106(17) 0.0059(17) -0.0102(19)
C15B 0.058(2) 0.054(3) 0.061(2) 0.0184(19) 0.0101(19) 0.015(2)
C16B 0.066(2) 0.067(3) 0.0361(19) 0.010(2) 0.0094(17) 0.015(2)
C17B 0.0442(18) 0.054(2) 0.0298(15) 0.0042(16) 0.0071(13) 0.0048(16)
C18B 0.0276(14) 0.0266(16) 0.0275(14) -0.0030(12) 0.0097(11) -0.0028(12)
C19B 0.0357(16) 0.045(2) 0.0382(16) 0.0070(15) 0.0014(13) -0.0083(15)
C20B 0.057(2) 0.049(2) 0.0388(18) 0.0030(17) 0.0020(16) -0.0164(16)
C21B 0.0474(19) 0.051(2) 0.0333(16) -0.0082(17) 0.0016(14) -0.0050(16)
C22B 0.0383(17) 0.053(2) 0.0334(16) 0.0078(16) 0.0020(13) 0.0083(16)
C23B 0.0373(16) 0.0371(19) 0.0294(14) 0.0043(14) 0.0095(12) 0.0000(13)
C24B 0.0363(16) 0.045(2) 0.0494(19) -0.0015(15) 0.0189(14) 0.0072(16)
C25B 0.093(3) 0.030(2) 0.052(2) 0.0032(18) 0.048(2) -0.0019(16)
C26B 0.0286(14) 0.0295(16) 0.0254(13) 0.0016(12) 0.0113(11) 0.0050(12)
C27B 0.0375(17) 0.046(2) 0.0383(17) 0.0103(15) 0.0111(14) 0.0064(15)
C28B 0.0470(19) 0.044(2) 0.063(2) 0.0194(17) 0.0255(18) 0.0134(19)
C29B 0.068(2) 0.0264(19) 0.064(2) 0.0080(17) 0.044(2) 0.0017(17)
C30B 0.056(2) 0.0257(17) 0.0398(17) -0.0032(15) 0.0226(15) -0.0018(14)
C31B 0.0315(15) 0.0291(16) 0.0329(15) 0.0039(12) 0.0119(12) 0.0041(13)
C32B 0.0386(15) 0.0235(16) 0.0199(12) -0.0044(12) 0.0069(11) -0.0063(11)
C33B 0.0352(15) 0.0296(16) 0.0311(14) 0.0047(13) 0.0101(11) -0.0016(13)
C34B 0.0508(19) 0.0323(18) 0.0308(15) -0.0063(15) 0.0160(14) -0.0001(14)
C35B 0.054(2) 0.0253(17) 0.0379(17) -0.0001(15) 0.0119(15) 0.0013(14)
C36B 0.0400(17) 0.0317(18) 0.0372(16) 0.0014(14) 0.0050(13) -0.0034(14)
C37B 0.0344(15) 0.0322(17) 0.0308(14) -0.0008(13) 0.0100(11) -0.0017(13)
C38B 0.070(2) 0.076(3) 0.0331(17) -0.003(2) 0.0000(16) -0.0083(19)
C39B 0.0418(19) 0.066(3) 0.066(2) -0.0136(18) 0.0020(17) -0.001(2)
C40B 0.056(2) 0.041(2) 0.0415(18) 0.0014(16) 0.0073(15) -0.0086(16)

loop_
_atom_type_symbol
_atom_type_description
_atom_type_scat_dispersion_real
_atom_type_scat_dispersion_imag
_atom_type_scat_source
C C 0.0033 0.0016 'International Tables Vol C Tables 4.2.6.8 and 6.1.1.4'
H H 0.0000 0.0000 'International Tables Vol C Tables 4.2.6.8 and 6.1.1.4'
N N 0.0061 0.0033 'International Tables Vol C Tables 4.2.6.8 and 6.1.1.4'
O O 0.0106 0.0060 'International Tables Vol C Tables 4.2.6.8 and 6.1.1.4'
Si Si 0.0817 0.0704 'International Tables Vol C Tables 4.2.6.8 and 6.1.1.4'

loop_
_geom_angle_atom_site_label_1
_geom_angle_atom_site_label_2
_geom_angle_atom_site_label_3
_geom_angle_site_symmetry_1
_geom_angle_site_symmetry_3
_geom_angle
_geom_angle_publ_flag
O3A Si1A C40A . . 114.29(13) ?
O3A Si1A C38A . . 103.77(13) ?
C40A Si1A C38A . . 109.83(15) ?
O3A Si1A C39A . . 110.17(13) ?
C40A Si1A C39A . . 108.50(15) ?
C38A Si1A C39A . . 110.21(14) ?
C4A O1A C24A . . 116.8(2) ?
C5A O2A C25A . . 116.8(2) ?
C10A O3A Si1A . . 138.11(16) ?
C11A N1A C9A . . 113.5(2) ?
C11A N1A C1A . . 112.2(2) ?
C9A N1A C1A . . 108.1(2) ?
N1A C1A C2A . . 113.2(2) ?
N1A C1A C18A . . 109.4(2) ?
C2A C1A C18A . . 113.0(2) ?
N1A C1A H1A . . 106.9 ?
C2A C1A H1A . . 106.9 ?
C18A C1A H1A . . 106.9 ?
C7A C2A C3A . . 119.1(2) ?
C7A C2A C1A . . 120.5(2) ?
C3A C2A C1A . . 120.4(2) ?
C4A C3A C2A . . 121.6(3) ?
C4A C3A H3A . . 119.2 ?
C2A C3A H3A . . 119.2 ?
O1A C4A C3A . . 125.5(2) ?
O1A C4A C5A . . 115.6(2) ?
C3A C4A C5A . . 118.9(2) ?
O2A C5A C6A . . 124.7(3) ?
O2A C5A C4A . . 115.7(2) ?
C6A C5A C4A . . 119.6(2) ?
C5A C6A C7A . . 121.3(3) ?
C5A C6A H6A . . 119.4 ?
C7A C6A H6A . . 119.4 ?
C2A C7A C6A . . 119.3(2) ?
C2A C7A C8A . . 121.3(2) ?
C6A C7A C8A . . 119.3(2) ?
C7A C8A C9A . . 112.0(2) ?
C7A C8A H8A1 . . 109.2 ?
C9A C8A H8A1 . . 109.2 ?
C7A C8A H8A2 . . 109.2 ?
C9A C8A H8A2 . . 109.2 ?
H8A1 C8A H8A2 . . 107.9 ?
N1A C9A C8A . . 110.5(2) ?
N1A C9A C10A . . 113.6(2) ?
C8A C9A C10A . . 113.4(2) ?
N1A C9A H9A . . 106.2 ?
C8A C9A H9A . . 106.2 ?
C10A C9A H9A . . 106.2 ?
O3A C10A C26A . . 107.9(2) ?
O3A C10A C32A . . 109.5(2) ?
C26A C10A C32A . . 106.9(2) ?
O3A C10A C9A . . 108.5(2) ?
C26A C10A C9A . . 111.5(2) ?
C32A C10A C9A . . 112.5(2) ?
N1A C11A C12A . . 113.9(2) ?
N1A C11A H11A . . 108.8 ?
C12A C11A H11A . . 108.8 ?
N1A C11A H11B . . 108.8 ?
C12A C11A H11B . . 108.8 ?
H11A C11A H11B . . 107.7 ?
C17A C12A C13A . . 117.9(3) ?
C17A C12A C11A . . 123.5(2) ?
C13A C12A C11A . . 118.6(3) ?
C12A C13A C14A . . 120.1(3) ?
C12A C13A H13A . . 119.9 ?
C14A C13A H13A . . 119.9 ?
C15A C14A C13A . . 121.2(3) ?
C15A C14A H14A . . 119.4 ?
C13A C14A H14A . . 119.4 ?
C14A C15A C16A . . 119.0(3) ?
C14A C15A H15A . . 120.5 ?
C16A C15A H15A . . 120.5 ?
C15A C16A C17A . . 120.3(3) ?
C15A C16A H16A . . 119.9 ?
C17A C16A H16A . . 119.9 ?
C16A C17A C12A . . 121.4(3) ?
C16A C17A H17A . . 119.3 ?
C12A C17A H17A . . 119.3 ?
C23A C18A C19A . . 118.1(3) ?
C23A C18A C1A . . 123.1(2) ?
C19A C18A C1A . . 118.8(2) ?
C20A C19A C18A . . 120.9(3) ?
C20A C19A H19A . . 119.6 ?
C18A C19A H19A . . 119.6 ?
C21A C20A C19A . . 121.0(3) ?
C21A C20A H20A . . 119.5 ?
C19A C20A H20A . . 119.5 ?
C20A C21A C22A . . 118.9(3) ?
C20A C21A H21A . . 120.6 ?
C22A C21A H21A . . 120.6 ?
C21A C22A C23A . . 120.3(3) ?
C21A C22A H22A . . 119.8 ?
C23A C22A H22A . . 119.8 ?
C18A C23A C22A . . 120.8(3) ?
C18A C23A H23A . . 119.6 ?
C22A C23A H23A . . 119.6 ?
O1A C24A H24A . . 109.5 ?
O1A C24A H24B . . 109.5 ?
H24A C24A H24B . . 109.5 ?
O1A C24A H24C . . 109.5 ?
H24A C24A H24C . . 109.5 ?
H24B C24A H24C . . 109.5 ?
O2A C25A H25A . . 109.5 ?
O2A C25A H25B . . 109.5 ?
H25A C25A H25B . . 109.5 ?
O2A C25A H25C . . 109.5 ?
H25A C25A H25C . . 109.5 ?
H25B C25A H25C . . 109.5 ?
C31A C26A C27A . . 118.3(3) ?
C31A C26A C10A . . 122.0(2) ?
C27A C26A C10A . . 119.6(2) ?
C28A C27A C26A . . 120.5(3) ?
C28A C27A H27A . . 119.7 ?
C26A C27A H27A . . 119.7 ?
C29A C28A C27A . . 120.2(3) ?
C29A C28A H28A . . 119.9 ?
C27A C28A H28A . . 119.9 ?
C30A C29A C28A . . 119.7(3) ?
C30A C29A H29A . . 120.1 ?
C28A C29A H29A . . 120.1 ?
C29A C30A C31A . . 120.7(3) ?
C29A C30A H30A . . 119.6 ?
C31A C30A H30A . . 119.6 ?
C30A C31A C26A . . 120.5(3) ?
C30A C31A H31A . . 119.7 ?
C26A C31A H31A . . 119.7 ?
C33A C32A C37A . . 118.1(3) ?
C33A C32A C10A . . 124.5(2) ?
C37A C32A C10A . . 117.3(2) ?
C34A C33A C32A . . 120.7(3) ?
C34A C33A H33A . . 119.7 ?
C32A C33A H33A . . 119.7 ?
C35A C34A C33A . . 120.6(3) ?
C35A C34A H34A . . 119.7 ?
C33A C34A H34A . . 119.7 ?
C34A C35A C36A . . 119.7(3) ?
C34A C35A H35A . . 120.2 ?
C36A C35A H35A . . 120.2 ?
C37A C36A C35A . . 119.3(3) ?
C37A C36A H36A . . 120.3 ?
C35A C36A H36A . . 120.3 ?
C36A C37A C32A . . 121.5(3) ?
C36A C37A H37A . . 119.2 ?
C32A C37A H37A . . 119.2 ?
Si1A C38A H38A . . 109.5 ?
Si1A C38A H38B . . 109.5 ?
H38A C38A H38B . . 109.5 ?
Si1A C38A H38C . . 109.5 ?
H38A C38A H38C . . 109.5 ?
H38B C38A H38C . . 109.5 ?
Si1A C39A H39A . . 109.5 ?
Si1A C39A H39B . . 109.5 ?
H39A C39A H39B . . 109.5 ?
Si1A C39A H39C . . 109.5 ?
H39A C39A H39C . . 109.5 ?
H39B C39A H39C . . 109.5 ?
Si1A C40A H40A . . 109.5 ?
Si1A C40A H40B . . 109.5 ?
H40A C40A H40B . . 109.5 ?
Si1A C40A H40C . . 109.5 ?
H40A C40A H40C . . 109.5 ?
H40B C40A H40C . . 109.5 ?
O3B Si1B C38B . . 104.64(16) ?
O3B Si1B C39B . . 108.67(16) ?
C38B Si1B C39B . . 108.31(18) ?
O3B Si1B C40B . . 115.63(14) ?
C38B Si1B C40B . . 110.35(18) ?
C39B Si1B C40B . . 108.98(19) ?
C4B O1B C24B . . 116.5(2) ?
C5B O2B C25B . . 117.2(2) ?
C10B O3B Si1B . . 138.74(19) ?
C11B N1B C9B . . 112.8(2) ?
C11B N1B C1B . . 112.3(2) ?
C9B N1B C1B . . 108.0(2) ?
N1B C1B C2B . . 113.4(2) ?
N1B C1B C18B . . 110.5(2) ?
C2B C1B C18B . . 113.6(2) ?
N1B C1B H1B . . 106.2 ?
C2B C1B H1B . . 106.2 ?
C18B C1B H1B . . 106.2 ?
C7B C2B C3B . . 119.6(3) ?
C7B C2B C1B . . 120.2(2) ?
C3B C2B C1B . . 120.2(3) ?
C4B C3B C2B . . 121.7(3) ?
C4B C3B H3B . . 119.2 ?
C2B C3B H3B . . 119.2 ?
O1B C4B C3B . . 125.8(3) ?
O1B C4B C5B . . 115.6(2) ?
C3B C4B C5B . . 118.6(3) ?
O2B C5B C6B . . 124.6(3) ?
O2B C5B C4B . . 115.5(3) ?
C6B C5B C4B . . 119.9(3) ?
C5B C6B C7B . . 121.3(3) ?
C5B C6B H6B . . 119.3 ?
C7B C6B H6B . . 119.3 ?
C2B C7B C6B . . 118.8(2) ?
C2B C7B C8B . . 121.8(2) ?
C6B C7B C8B . . 119.4(3) ?
C7B C8B C9B . . 111.3(2) ?
C7B C8B H8B1 . . 109.4 ?
C9B C8B H8B1 . . 109.4 ?
C7B C8B H8B2 . . 109.4 ?
C9B C8B H8B2 . . 109.4 ?
H8B1 C8B H8B2 . . 108.0 ?
N1B C9B C8B . . 111.2(2) ?
N1B C9B C10B . . 114.0(2) ?
C8B C9B C10B . . 112.3(2) ?
N1B C9B H9B . . 106.2 ?
C8B C9B H9B . . 106.2 ?
C10B C9B H9B . . 106.2 ?
O3B C10B C26B . . 108.3(2) ?
O3B C10B C32B . . 108.8(2) ?
C26B C10B C32B . . 107.6(2) ?
O3B C10B C9B . . 109.2(2) ?
C26B C10B C9B . . 110.3(2) ?
C32B C10B C9B . . 112.6(2) ?
N1B C11B C12B . . 114.3(2) ?
N1B C11B H11C . . 108.7 ?
C12B C11B H11C . . 108.7 ?
N1B C11B H11D . . 108.7 ?
C12B C11B H11D . . 108.7 ?
H11C C11B H11D . . 107.6 ?
C13B C12B C17B . . 117.8(3) ?
C13B C12B C11B . . 123.4(3) ?
C17B C12B C11B . . 118.8(3) ?
C12B C13B C14B . . 120.2(3) ?
C12B C13B H13B . . 119.9 ?
C14B C13B H13B . . 119.9 ?
C15B C14B C13B . . 120.6(4) ?
C15B C14B H14B . . 119.7 ?
C13B C14B H14B . . 119.7 ?
C16B C15B C14B . . 119.5(4) ?
C16B C15B H15B . . 120.3 ?
C14B C15B H15B . . 120.3 ?
C15B C16B C17B . . 120.8(3) ?
C15B C16B H16B . . 119.6 ?
C17B C16B H16B . . 119.6 ?
C16B C17B C12B . . 121.1(3) ?
C16B C17B H17B . . 119.5 ?
C12B C17B H17B . . 119.5 ?
C23B C18B C19B . . 117.7(3) ?
C23B C18B C1B . . 123.4(3) ?
C19B C18B C1B . . 118.9(2) ?
C18B C19B C20B . . 121.1(3) ?
C18B C19B H19B . . 119.5 ?
C20B C19B H19B . . 119.5 ?
C21B C20B C19B . . 120.6(3) ?
C21B C20B H20B . . 119.7 ?
C19B C20B H20B . . 119.7 ?
C20B C21B C22B . . 119.3(3) ?
C20B C21B H21B . . 120.4 ?
C22B C21B H21B . . 120.4 ?
C21B C22B C23B . . 119.7(3) ?
C21B C22B H22B . . 120.1 ?
C23B C22B H22B . . 120.1 ?
C18B C23B C22B . . 121.4(3) ?
C18B C23B H23B . . 119.3 ?
C22B C23B H23B . . 119.3 ?
O1B C24B H24D . . 109.5 ?
O1B C24B H24E . . 109.5 ?
H24D C24B H24E . . 109.5 ?
O1B C24B H24F . . 109.5 ?
H24D C24B H24F . . 109.5 ?
H24E C24B H24F . . 109.5 ?
O2B C25B H25D . . 109.5 ?
O2B C25B H25E . . 109.5 ?
H25D C25B H25E . . 109.5 ?
O2B C25B H25F . . 109.5 ?
H25D C25B H25F . . 109.5 ?
H25E C25B H25F . . 109.5 ?
C27B C26B C31B . . 118.6(3) ?
C27B C26B C10B . . 121.4(3) ?
C31B C26B C10B . . 119.9(2) ?
C28B C27B C26B . . 120.5(3) ?
C28B C27B H27B . . 119.7 ?
C26B C27B H27B . . 119.7 ?
C29B C28B C27B . . 120.3(3) ?
C29B C28B H28B . . 119.8 ?
C27B C28B H28B . . 119.8 ?
C30B C29B C28B . . 119.3(3) ?
C30B C29B H29B . . 120.3 ?
C28B C29B H29B . . 120.3 ?
C29B C30B C31B . . 120.8(3) ?
C29B C30B H30B . . 119.6 ?
C31B C30B H30B . . 119.6 ?
C30B C31B C26B . . 120.5(3) ?
C30B C31B H31B . . 119.8 ?
C26B C31B H31B . . 119.8 ?
C37B C32B C33B . . 118.0(3) ?
C37B C32B C10B . . 125.2(2) ?
C33B C32B C10B . . 116.7(2) ?
C34B C33B C32B . . 121.0(3) ?
C34B C33B H33B . . 119.5 ?
C32B C33B H33B . . 119.5 ?
C35B C34B C33B . . 119.9(3) ?
C35B C34B H34B . . 120.0 ?
C33B C34B H34B . . 120.0 ?
C34B C35B C36B . . 119.9(3) ?
C34B C35B H35B . . 120.1 ?
C36B C35B H35B . . 120.1 ?
C35B C36B C37B . . 120.5(3) ?
C35B C36B H36B . . 119.8 ?
C37B C36B H36B . . 119.8 ?
C32B C37B C36B . . 120.7(3) ?
C32B C37B H37B . . 119.6 ?
C36B C37B H37B . . 119.6 ?
Si1B C38B H38D . . 109.5 ?
Si1B C38B H38E . . 109.5 ?
H38D C38B H38E . . 109.5 ?
Si1B C38B H38F . . 109.5 ?
H38D C38B H38F . . 109.5 ?
H38E C38B H38F . . 109.5 ?
Si1B C39B H39D . . 109.5 ?
Si1B C39B H39E . . 109.5 ?
H39D C39B H39E . . 109.5 ?
Si1B C39B H39F . . 109.5 ?
H39D C39B H39F . . 109.5 ?
H39E C39B H39F . . 109.5 ?
Si1B C40B H40D . . 109.5 ?
Si1B C40B H40E . . 109.5 ?
H40D C40B H40E . . 109.5 ?
Si1B C40B H40F . . 109.5 ?
H40D C40B H40F . . 109.5 ?
H40E C40B H40F . . 109.5 ?

loop_
_geom_bond_atom_site_label_1
_geom_bond_atom_site_label_2
_geom_bond_site_symmetry_2
_geom_bond_distance
_geom_bond_publ_flag
Si1A O3A . 1.643(2) ?
Si1A C40A . 1.840(3) ?
Si1A C38A . 1.855(3) ?
Si1A C39A . 1.856(3) ?
O1A C4A . 1.368(3) ?
O1A C24A . 1.421(4) ?
O2A C5A . 1.364(3) ?
O2A C25A . 1.430(3) ?
O3A C10A . 1.432(3) ?
N1A C11A . 1.467(3) ?
N1A C9A . 1.472(4) ?
N1A C1A . 1.483(3) ?
C1A C2A . 1.511(4) ?
C1A C18A . 1.523(4) ?
C1A H1A . 1.0000 ?
C2A C7A . 1.376(4) ?
C2A C3A . 1.409(4) ?
C3A C4A . 1.376(4) ?
C3A H3A . 0.9500 ?
C4A C5A . 1.400(4) ?
C5A C6A . 1.380(4) ?
C6A C7A . 1.402(4) ?
C6A H6A . 0.9500 ?
C7A C8A . 1.511(4) ?
C8A C9A . 1.528(4) ?
C8A H8A1 . 0.9900 ?
C8A H8A2 . 0.9900 ?
C9A C10A . 1.553(4) ?
C9A H9A . 1.0000 ?
C10A C26A . 1.516(4) ?
C10A C32A . 1.545(4) ?
C11A C12A . 1.500(4) ?
C11A H11A . 0.9900 ?
C11A H11B . 0.9900 ?
C12A C17A . 1.381(4) ?
C12A C13A . 1.384(4) ?
C13A C14A . 1.387(5) ?
C13A H13A . 0.9500 ?
C14A C15A . 1.365(5) ?
C14A H14A . 0.9500 ?
C15A C16A . 1.369(4) ?
C15A H15A . 0.9500 ?
C16A C17A . 1.379(4) ?
C16A H16A . 0.9500 ?
C17A H17A . 0.9500 ?
C18A C23A . 1.376(4) ?
C18A C19A . 1.389(4) ?
C19A C20A . 1.380(4) ?
C19A H19A . 0.9500 ?
C20A C21A . 1.368(4) ?
C20A H20A . 0.9500 ?
C21A C22A . 1.380(4) ?
C21A H21A . 0.9500 ?
C22A C23A . 1.394(4) ?
C22A H22A . 0.9500 ?
C23A H23A . 0.9500 ?
C24A H24A . 0.9800 ?
C24A H24B . 0.9800 ?
C24A H24C . 0.9800 ?
C25A H25A . 0.9800 ?
C25A H25B . 0.9800 ?
C25A H25C . 0.9800 ?
C26A C31A . 1.387(4) ?
C26A C27A . 1.390(4) ?
C27A C28A . 1.385(4) ?
C27A H27A . 0.9500 ?
C28A C29A . 1.377(5) ?
C28A H28A . 0.9500 ?
C29A C30A . 1.361(5) ?
C29A H29A . 0.9500 ?
C30A C31A . 1.383(4) ?
C30A H30A . 0.9500 ?
C31A H31A . 0.9500 ?
C32A C33A . 1.386(4) ?
C32A C37A . 1.393(4) ?
C33A C34A . 1.385(4) ?
C33A H33A . 0.9500 ?
C34A C35A . 1.375(4) ?
C34A H34A . 0.9500 ?
C35A C36A . 1.392(4) ?
C35A H35A . 0.9500 ?
C36A C37A . 1.381(4) ?
C36A H36A . 0.9500 ?
C37A H37A . 0.9500 ?
C38A H38A . 0.9800 ?
C38A H38B . 0.9800 ?
C38A H38C . 0.9800 ?
C39A H39A . 0.9800 ?
C39A H39B . 0.9800 ?
C39A H39C . 0.9800 ?
C40A H40A . 0.9800 ?
C40A H40B . 0.9800 ?
C40A H40C . 0.9800 ?
Si1B O3B . 1.647(2) ?
Si1B C38B . 1.834(4) ?
Si1B C39B . 1.841(4) ?
Si1B C40B . 1.848(4) ?
O1B C4B . 1.366(3) ?
O1B C24B . 1.419(4) ?
O2B C5B . 1.367(3) ?
O2B C25B . 1.406(4) ?
O3B C10B . 1.428(3) ?
N1B C11B . 1.469(3) ?
N1B C9B . 1.472(4) ?
N1B C1B . 1.479(4) ?
C1B C2B . 1.513(4) ?
C1B C18B . 1.524(4) ?
C1B H1B . 1.0000 ?
C2B C7B . 1.384(4) ?
C2B C3B . 1.390(4) ?
C3B C4B . 1.380(4) ?
C3B H3B . 0.9500 ?
C4B C5B . 1.401(4) ?
C5B C6B . 1.374(4) ?
C6B C7B . 1.400(4) ?
C6B H6B . 0.9500 ?
C7B C8B . 1.505(4) ?
C8B C9B . 1.526(4) ?
C8B H8B1 . 0.9900 ?
C8B H8B2 . 0.9900 ?
C9B C10B . 1.556(4) ?
C9B H9B . 1.0000 ?
C10B C26B . 1.532(4) ?
C10B C32B . 1.543(4) ?
C11B C12B . 1.507(4) ?
C11B H11C . 0.9900 ?
C11B H11D . 0.9900 ?
C12B C13B . 1.379(4) ?
C12B C17B . 1.389(4) ?
C13B C14B . 1.391(5) ?
C13B H13B . 0.9500 ?
C14B C15B . 1.366(5) ?
C14B H14B . 0.9500 ?
C15B C16B . 1.356(5) ?
C15B H15B . 0.9500 ?
C16B C17B . 1.369(5) ?
C16B H16B . 0.9500 ?
C17B H17B . 0.9500 ?
C18B C23B . 1.376(4) ?
C18B C19B . 1.380(4) ?
C19B C20B . 1.384(4) ?
C19B H19B . 0.9500 ?
C20B C21B . 1.369(5) ?
C20B H20B . 0.9500 ?
C21B C22B . 1.374(5) ?
C21B H21B . 0.9500 ?
C22B C23B . 1.395(4) ?
C22B H22B . 0.9500 ?
C23B H23B . 0.9500 ?
C24B H24D . 0.9800 ?
C24B H24E . 0.9800 ?
C24B H24F . 0.9800 ?
C25B H25D . 0.9800 ?
C25B H25E . 0.9800 ?
C25B H25F . 0.9800 ?
C26B C27B . 1.383(4) ?
C26B C31B . 1.391(4) ?
C27B C28B . 1.383(5) ?
C27B H27B . 0.9500 ?
C28B C29B . 1.378(5) ?
C28B H28B . 0.9500 ?
C29B C30B . 1.372(5) ?
C29B H29B . 0.9500 ?
C30B C31B . 1.374(4) ?
C30B H30B . 0.9500 ?
C31B H31B . 0.9500 ?
C32B C37B . 1.382(4) ?
C32B C33B . 1.398(4) ?
C33B C34B . 1.386(4) ?
C33B H33B . 0.9500 ?
C34B C35B . 1.371(4) ?
C34B H34B . 0.9500 ?
C35B C36B . 1.375(4) ?
C35B H35B . 0.9500 ?
C36B C37B . 1.385(4) ?
C36B H36B . 0.9500 ?
C37B H37B . 0.9500 ?
C38B H38D . 0.9800 ?
C38B H38E . 0.9800 ?
C38B H38F . 0.9800 ?
C39B H39D . 0.9800 ?
C39B H39E . 0.9800 ?
C39B H39F . 0.9800 ?
C40B H40D . 0.9800 ?
C40B H40E . 0.9800 ?
C40B H40F . 0.9800 ?

loop_
_geom_hbond_atom_site_label_D
_geom_hbond_atom_site_label_H
_geom_hbond_atom_site_label_A
_geom_hbond_site_symmetry_A
_geom_hbond_distance_DH
_geom_hbond_distance_HA
_geom_hbond_distance_DA
_geom_hbond_angle_DHA
C35A H35A Cg 2_656 0.95 2.80 3.669(3) 152
C40A H40B Cg 1_555 0.98 2.71 3.540(3) 143
C40B H40D Cg 1_555 0.98 2.64 3.449(4) 140

loop_
_geom_torsion_atom_site_label_1
_geom_torsion_atom_site_label_2
_geom_torsion_atom_site_label_3
_geom_torsion_atom_site_label_4
_geom_torsion_site_symmetry_1
_geom_torsion_site_symmetry_2
_geom_torsion_site_symmetry_3
_geom_torsion_site_symmetry_4
_geom_torsion
_geom_torsion_publ_flag
C40A Si1A O3A C10A . . . . 30.2(3) ?
C38A Si1A O3A C10A . . . . 149.7(2) ?
C39A Si1A O3A C10A . . . . -92.3(3) ?
C11A N1A C1A C2A . . . . 72.9(3) ?
C9A N1A C1A C2A . . . . -53.1(3) ?
C11A N1A C1A C18A . . . . -160.1(2) ?
C9A N1A C1A C18A . . . . 74.0(3) ?
N1A C1A C2A C7A . . . . 20.3(3) ?
C18A C1A C2A C7A . . . . -104.8(3) ?
N1A C1A C2A C3A . . . . -160.8(2) ?
C18A C1A C2A C3A . . . . 74.1(3) ?
C7A C2A C3A C4A . . . . 1.0(4) ?
C1A C2A C3A C4A . . . . -177.9(2) ?
C24A O1A C4A C3A . . . . -4.8(4) ?
C24A O1A C4A C5A . . . . 175.1(2) ?
C2A C3A C4A O1A . . . . 177.0(2) ?
C2A C3A C4A C5A . . . . -2.9(4) ?
C25A O2A C5A C6A . . . . 8.1(4) ?
C25A O2A C5A C4A . . . . -172.5(2) ?
O1A C4A C5A O2A . . . . 2.9(3) ?
C3A C4A C5A O2A . . . . -177.2(2) ?
O1A C4A C5A C6A . . . . -177.7(2) ?
C3A C4A C5A C6A . . . . 2.3(4) ?
O2A C5A C6A C7A . . . . 179.6(2) ?
C4A C5A C6A C7A . . . . 0.2(4) ?
C3A C2A C7A C6A . . . . 1.4(4) ?
C1A C2A C7A C6A . . . . -179.6(2) ?
C3A C2A C7A C8A . . . . -179.2(2) ?
C1A C2A C7A C8A . . . . -0.2(4) ?
C5A C6A C7A C2A . . . . -2.0(4) ?
C5A C6A C7A C8A . . . . 178.6(2) ?
C2A C7A C8A C9A . . . . 13.2(3) ?
C6A C7A C8A C9A . . . . -167.4(2) ?
C11A N1A C9A C8A . . . . -57.8(3) ?
C1A N1A C9A C8A . . . . 67.3(3) ?
C11A N1A C9A C10A . . . . 70.9(3) ?
C1A N1A C9A C10A . . . . -163.9(2) ?
C7A C8A C9A N1A . . . . -46.8(3) ?
C7A C8A C9A C10A . . . . -175.7(2) ?
Si1A O3A C10A C26A . . . . 130.4(2) ?
Si1A O3A C10A C32A . . . . 14.4(3) ?
Si1A O3A C10A C9A . . . . -108.7(3) ?
N1A C9A C10A O3A . . . . -84.8(3) ?
C8A C9A C10A O3A . . . . 42.4(3) ?
N1A C9A C10A C26A . . . . 33.8(3) ?
C8A C9A C10A C26A . . . . 161.1(2) ?
N1A C9A C10A C32A . . . . 153.9(2) ?
C8A C9A C10A C32A . . . . -78.9(3) ?
C9A N1A C11A C12A . . . . -171.0(2) ?
C1A N1A C11A C12A . . . . 66.1(3) ?
N1A C11A C12A C17A . . . . 31.6(4) ?
N1A C11A C12A C13A . . . . -150.3(2) ?
C17A C12A C13A C14A . . . . -0.8(4) ?
C11A C12A C13A C14A . . . . -179.0(3) ?
C12A C13A C14A C15A . . . . -1.5(5) ?
C13A C14A C15A C16A . . . . 2.0(5) ?
C14A C15A C16A C17A . . . . -0.3(5) ?
C15A C16A C17A C12A . . . . -2.0(5) ?
C13A C12A C17A C16A . . . . 2.5(4) ?
C11A C12A C17A C16A . . . . -179.4(3) ?
N1A C1A C18A C23A . . . . -118.5(3) ?
C2A C1A C18A C23A . . . . 8.6(4) ?
N1A C1A C18A C19A . . . . 62.0(3) ?
C2A C1A C18A C19A . . . . -170.8(2) ?
C23A C18A C19A C20A . . . . -0.7(4) ?
C1A C18A C19A C20A . . . . 178.8(3) ?
C18A C19A C20A C21A . . . . -0.5(5) ?
C19A C20A C21A C22A . . . . 1.2(5) ?
C20A C21A C22A C23A . . . . -0.9(4) ?
C19A C18A C23A C22A . . . . 1.0(4) ?
C1A C18A C23A C22A . . . . -178.5(2) ?
C21A C22A C23A C18A . . . . -0.2(4) ?
O3A C10A C26A C31A . . . . -8.9(3) ?
C32A C10A C26A C31A . . . . 108.8(3) ?
C9A C10A C26A C31A . . . . -127.9(3) ?
O3A C10A C26A C27A . . . . 175.6(2) ?
C32A C10A C26A C27A . . . . -66.7(3) ?
C9A C10A C26A C27A . . . . 56.6(3) ?
C31A C26A C27A C28A . . . . -0.9(4) ?
C10A C26A C27A C28A . . . . 174.8(2) ?
C26A C27A C28A C29A . . . . -0.5(4) ?
C27A C28A C29A C30A . . . . 1.3(4) ?
C28A C29A C30A C31A . . . . -0.8(5) ?
C29A C30A C31A C26A . . . . -0.6(4) ?
C27A C26A C31A C30A . . . . 1.4(4) ?
C10A C26A C31A C30A . . . . -174.2(3) ?
O3A C10A C32A C33A . . . . -111.0(3) ?
C26A C10A C32A C33A . . . . 132.4(3) ?
C9A C10A C32A C33A . . . . 9.7(4) ?
O3A C10A C32A C37A . . . . 67.6(3) ?
C26A C10A C32A C37A . . . . -49.0(3) ?
C9A C10A C32A C37A . . . . -171.7(2) ?
C37A C32A C33A C34A . . . . -2.4(4) ?
C10A C32A C33A C34A . . . . 176.2(2) ?
C32A C33A C34A C35A . . . . 1.8(4) ?
C33A C34A C35A C36A . . . . -0.2(4) ?
C34A C35A C36A C37A . . . . -0.6(4) ?
C35A C36A C37A C32A . . . . -0.1(4) ?
C33A C32A C37A C36A . . . . 1.6(4) ?
C10A C32A C37A C36A . . . . -177.2(2) ?
C38B Si1B O3B C10B . . . . 138.9(3) ?
C39B Si1B O3B C10B . . . . -105.6(3) ?
C40B Si1B O3B C10B . . . . 17.3(3) ?
C11B N1B C1B C2B . . . . 73.3(3) ?
C9B N1B C1B C2B . . . . -51.7(3) ?
C11B N1B C1B C18B . . . . -157.9(2) ?
C9B N1B C1B C18B . . . . 77.1(3) ?
N1B C1B C2B C7B . . . . 17.6(3) ?
C18B C1B C2B C7B . . . . -109.7(3) ?
N1B C1B C2B C3B . . . . -162.3(2) ?
C18B C1B C2B C3B . . . . 70.5(3) ?
C7B C2B C3B C4B . . . . -1.2(4) ?
C1B C2B C3B C4B . . . . 178.7(2) ?
C24B O1B C4B C3B . . . . -9.8(4) ?
C24B O1B C4B C5B . . . . 170.9(2) ?
C2B C3B C4B O1B . . . . 177.9(2) ?
C2B C3B C4B C5B . . . . -2.8(4) ?
C25B O2B C5B C6B . . . . 0.9(4) ?
C25B O2B C5B C4B . . . . -179.7(3) ?
O1B C4B C5B O2B . . . . 3.7(4) ?
C3B C4B C5B O2B . . . . -175.7(2) ?
O1B C4B C5B C6B . . . . -176.9(2) ?
C3B C4B C5B C6B . . . . 3.8(4) ?
O2B C5B C6B C7B . . . . 178.6(2) ?
C4B C5B C6B C7B . . . . -0.9(4) ?
C3B C2B C7B C6B . . . . 4.2(4) ?
C1B C2B C7B C6B . . . . -175.7(2) ?
C3B C2B C7B C8B . . . . -177.2(2) ?
C1B C2B C7B C8B . . . . 2.9(4) ?
C5B C6B C7B C2B . . . . -3.2(4) ?
C5B C6B C7B C8B . . . . 178.2(3) ?
C2B C7B C8B C9B . . . . 11.4(4) ?
C6B C7B C8B C9B . . . . -170.0(2) ?
C11B N1B C9B C8B . . . . -56.9(3) ?
C1B N1B C9B C8B . . . . 67.8(3) ?
C11B N1B C9B C10B . . . . 71.3(3) ?
C1B N1B C9B C10B . . . . -163.9(2) ?
C7B C8B C9B N1B . . . . -46.9(3) ?
C7B C8B C9B C10B . . . . -176.0(2) ?
Si1B O3B C10B C26B . . . . 137.0(2) ?
Si1B O3B C10B C32B . . . . 20.3(3) ?
Si1B O3B C10B C9B . . . . -103.0(3) ?
N1B C9B C10B O3B . . . . -81.1(3) ?
C8B C9B C10B O3B . . . . 46.5(3) ?
N1B C9B C10B C26B . . . . 37.7(3) ?
C8B C9B C10B C26B . . . . 165.3(2) ?
N1B C9B C10B C32B . . . . 157.9(2) ?
C8B C9B C10B C32B . . . . -74.5(3) ?
C9B N1B C11B C12B . . . . -171.9(2) ?
C1B N1B C11B C12B . . . . 65.8(3) ?
N1B C11B C12B C13B . . . . 29.3(4) ?
N1B C11B C12B C17B . . . . -152.6(3) ?
C17B C12B C13B C14B . . . . 2.3(5) ?
C11B C12B C13B C14B . . . . -179.6(3) ?
C12B C13B C14B C15B . . . . -2.8(5) ?
C13B C14B C15B C16B . . . . 0.8(6) ?
C14B C15B C16B C17B . . . . 1.5(6) ?
C15B C16B C17B C12B . . . . -1.9(5) ?
C13B C12B C17B C16B . . . . 0.0(5) ?
C11B C12B C17B C16B . . . . -178.2(3) ?
N1B C1B C18B C23B . . . . -115.4(3) ?
C2B C1B C18B C23B . . . . 13.3(4) ?
N1B C1B C18B C19B . . . . 66.7(3) ?
C2B C1B C18B C19B . . . . -164.6(3) ?
C23B C18B C19B C20B . . . . -3.7(5) ?
C1B C18B C19B C20B . . . . 174.3(3) ?
C18B C19B C20B C21B . . . . 1.8(5) ?
C19B C20B C21B C22B . . . . 1.7(5) ?
C20B C21B C22B C23B . . . . -3.1(5) ?
C19B C18B C23B C22B . . . . 2.3(4) ?
C1B C18B C23B C22B . . . . -175.6(3) ?
C21B C22B C23B C18B . . . . 1.1(5) ?
O3B C10B C26B C27B . . . . -4.4(4) ?
C32B C10B C26B C27B . . . . 113.0(3) ?
C9B C10B C26B C27B . . . . -123.8(3) ?
O3B C10B C26B C31B . . . . -179.7(2) ?
C32B C10B C26B C31B . . . . -62.3(3) ?
C9B C10B C26B C31B . . . . 60.9(3) ?
C31B C26B C27B C28B . . . . -0.3(5) ?
C10B C26B C27B C28B . . . . -175.6(3) ?
C26B C27B C28B C29B . . . . 1.0(5) ?
C27B C28B C29B C30B . . . . -1.4(5) ?
C28B C29B C30B C31B . . . . 1.1(5) ?
C29B C30B C31B C26B . . . . -0.3(4) ?
C27B C26B C31B C30B . . . . -0.1(4) ?
C10B C26B C31B C30B . . . . 175.3(3) ?
O3B C10B C32B C37B . . . . -119.0(3) ?
C26B C10B C32B C37B . . . . 123.8(3) ?
C9B C10B C32B C37B . . . . 2.1(4) ?
O3B C10B C32B C33B . . . . 59.9(3) ?
C26B C10B C32B C33B . . . . -57.2(3) ?
C9B C10B C32B C33B . . . . -178.9(2) ?
C37B C32B C33B C34B . . . . 1.2(4) ?
C10B C32B C33B C34B . . . . -177.8(2) ?
C32B C33B C34B C35B . . . . 0.4(4) ?
C33B C34B C35B C36B . . . . -1.3(4) ?
C34B C35B C36B C37B . . . . 0.6(5) ?
C33B C32B C37B C36B . . . . -2.0(4) ?
C10B C32B C37B C36B . . . . 177.0(3) ?
C35B C36B C37B C32B . . . . 1.1(4) ?
